data_4033476
loop_
_publ_author_name
'Baek, Yonghyeon'
'Maeng, Chanyoung'
'Kim, Hyunseok'
'Lee, Phil Ho'

_publ_section_title
;
 Regioselective Synthesis of Indolopyrazines through a Sequential
 Rhodium-Catalyzed Formal [3+3] Cycloaddition and Aromatization Reaction
 of Diazoindolinimines with Azirines.
;
_journal_issue 4
_journal_name_full 'The Journal of organic chemistry'
_journal_page_first 2349
_journal_page_last 2360
_journal_paper_doi 10.1021/acs.joc.8b00115
_journal_volume 83
_journal_year 2018
_chemical_formula_sum 'C23 H16 Br N3'
_chemical_formula_weight 414.30
_chemical_name_common MCY-589
_space_group_crystal_system monoclinic
_space_group_IT_number 14
_space_group_name_Hall '-P 2yn'
_space_group_name_H-M_alt 'P 1 21/n 1'
_symmetry_space_group_name_Hall '-P 2yn'
_symmetry_space_group_name_H-M 'P 1 21/n 1'
_atom_sites_solution_hydrogens geom
_cell_angle_alpha 90
_cell_angle_beta 107.4410(13)
_cell_angle_gamma 90
_cell_formula_units_Z 4
_cell_length_a 10.1674(2)
_cell_length_b 15.1172(4)
_cell_length_c 12.4673(3)
_cell_measurement_reflns_used 9855
_cell_measurement_temperature 296.(2)
_cell_measurement_theta_max 24.0736
_cell_measurement_theta_min 2.1786
_cell_volume 1828.16(8)
_computing_cell_refinement 'SAINT V8.34A (Bruker AXS Inc., 2013)'
_computing_data_collection 'Bruker Instrument Service v2014.5.0.0'
_computing_data_reduction 'SAINT V8.34A (Bruker AXS Inc., 2013)'
_computing_structure_refinement 'SHELXL-2013 (Sheldrick, 2013)'
_diffrn_ambient_temperature 296.(2)
_diffrn_detector_area_resol_mean 8.3333
_diffrn_measured_fraction_theta_full 0.996
_diffrn_measured_fraction_theta_max 0.996
_diffrn_measurement_device_type 'Bruker APEX-II CCD'
_diffrn_measurement_method '\f and \w scans'
_diffrn_radiation_wavelength 0.71073
_diffrn_reflns_av_R_equivalents 0.0606
_diffrn_reflns_av_unetI/netI 0.0291
_diffrn_reflns_limit_h_max 13
_diffrn_reflns_limit_h_min -13
_diffrn_reflns_limit_k_max 20
_diffrn_reflns_limit_k_min -20
_diffrn_reflns_limit_l_max 16
_diffrn_reflns_limit_l_min -16
_diffrn_reflns_number 63475
_diffrn_reflns_theta_full 28.55
_diffrn_reflns_theta_max 28.55
_diffrn_reflns_theta_min 2.18
_exptl_absorpt_coefficient_mu 2.261
_exptl_absorpt_correction_T_max 0.90
_exptl_absorpt_correction_T_min 0.68
_exptl_absorpt_correction_type multi-scan
_exptl_absorpt_process_details 'SADABS V2012/1 (Bruker AXS Inc.)'
_exptl_crystal_colour colourless
_exptl_crystal_density_diffrn 1.505
_exptl_crystal_density_method 'not measured'
_exptl_crystal_description plate
_exptl_crystal_F_000 840
_exptl_crystal_size_max 0.200
_exptl_crystal_size_mid 0.200
_exptl_crystal_size_min 0.050
_refine_diff_density_max 0.932
_refine_diff_density_min -1.084
_refine_ls_extinction_method none
_refine_ls_goodness_of_fit_ref 1.039
_refine_ls_hydrogen_treatment constr
_refine_ls_matrix_type full
_refine_ls_number_parameters 245
_refine_ls_number_reflns 4645
_refine_ls_number_restraints 0
_refine_ls_restrained_S_all 1.039
_refine_ls_R_factor_all 0.0666
_refine_ls_R_factor_gt 0.0437
_refine_ls_shift/su_max 0.000
_refine_ls_shift/su_mean 0.000
_refine_ls_structure_factor_coef Fsqd
_refine_ls_weighting_details 'w=1/[\s^2^(Fo^2^)+(0.0351P)^2^+1.8486P] where P=(Fo^2^+2Fc^2^)/3'
_refine_ls_weighting_scheme calc
_refine_ls_wR_factor_gt 0.0897
_refine_ls_wR_factor_ref 0.0986
_reflns_number_gt 3516
_reflns_number_total 4645
_reflns_threshold_expression 'I > 2\s(I)'
_cod_data_source_file jo8b00115_si_003.cif
_cod_data_source_block I
_cod_depositor_comments 'Adding full bibliography for 4033474--4033476.cif.'
_cod_database_code 4033476

loop_
_space_group_symop_operation_xyz
'x, y, z'
'-x+1/2, y+1/2, -z+1/2'
'-x, -y, -z'
'x-1/2, -y-1/2, z-1/2'

loop_
_atom_site_type_symbol
_atom_site_label
_atom_site_fract_x
_atom_site_fract_y
_atom_site_fract_z
_atom_site_U_iso_or_equiv
_atom_site_adp_type
_atom_site_calc_flag
_atom_site_refinement_flags_adp
_atom_site_refinement_flags_posn
_atom_site_occupancy
Br Br1 0.54553(3) 0.11933(2) 0.56169(3) 0.05720(12) Uani d . . 1
C C1 0.6829(2) 0.20914(15) 0.6032(2) 0.0317(5) Uani d . . 1
C C2 0.7412(3) 0.22875(16) 0.7156(2) 0.0373(6) Uani d . . 1
H H2 0.7123 0.1999 0.7704 0.045 Uiso calc U R 1
C C3 0.8436(3) 0.29233(16) 0.7448(2) 0.0357(5) Uani d . . 1
H H3 0.8858 0.3048 0.8204 0.043 Uiso calc U R 1
C C4 0.8848(2) 0.33775(14) 0.66413(19) 0.0271(5) Uani d . . 1
C C5 0.8215(2) 0.31781(16) 0.5515(2) 0.0334(5) Uani d . . 1
H H5 0.8464 0.3489 0.4962 0.04 Uiso calc U R 1
C C6 0.7220(2) 0.25230(17) 0.5207(2) 0.0354(5) Uani d . . 1
H H6 0.6823 0.2378 0.4454 0.043 Uiso calc U R 1
C C7 0.9999(2) 0.40359(14) 0.69778(19) 0.0272(5) Uani d . . 1
C C8 0.9822(2) 0.49466(14) 0.67104(19) 0.0259(4) Uani d . . 1
C C9 0.8458(2) 0.53486(14) 0.61390(19) 0.0273(5) Uani d . . 1
C C10 0.8337(3) 0.59471(17) 0.5269(2) 0.0362(5) Uani d . . 1
H H10 0.9103 0.6077 0.5037 0.043 Uiso calc U R 1
C C11 0.7083(3) 0.63538(18) 0.4742(2) 0.0440(6) Uani d . . 1
H H11 0.7008 0.6744 0.415 0.053 Uiso calc U R 1
C C12 0.5950(3) 0.61788(18) 0.5099(3) 0.0477(7) Uani d . . 1
H H12 0.5111 0.6452 0.4751 0.057 Uiso calc U R 1
C C13 0.6067(3) 0.55949(18) 0.5975(3) 0.0436(7) Uani d . . 1
H H13 0.5305 0.5482 0.6221 0.052 Uiso calc U R 1
C C14 0.7304(2) 0.51784(16) 0.6488(2) 0.0345(5) Uani d . . 1
H H14 0.7367 0.4781 0.7071 0.041 Uiso calc U R 1
C C15 1.2099(2) 0.51582(14) 0.74942(19) 0.0279(5) Uani d . . 1
C C16 1.2300(2) 0.42475(14) 0.77799(19) 0.0274(5) Uani d . . 1
C C17 1.3755(2) 0.41231(15) 0.83105(19) 0.0293(5) Uani d . . 1
C C18 1.4601(3) 0.33959(17) 0.8723(2) 0.0385(6) Uani d . . 1
H H18 1.4231 0.283 0.8687 0.046 Uiso calc U R 1
C C19 1.6000(3) 0.35338(19) 0.9185(2) 0.0459(7) Uani d . . 1
H H19 1.6577 0.3055 0.9463 0.055 Uiso calc U R 1
C C20 1.6557(3) 0.4379(2) 0.9242(2) 0.0462(7) Uani d . . 1
H H20 1.7501 0.4454 0.9571 0.055 Uiso calc U R 1
C C21 1.5756(2) 0.51084(18) 0.8826(2) 0.0396(6) Uani d . . 1
H H21 1.6141 0.567 0.8863 0.048 Uiso calc U R 1
C C22 1.4351(2) 0.49718(15) 0.8350(2) 0.0302(5) Uani d . . 1
C C23 1.3544(3) 0.65338(16) 0.7773(2) 0.0434(6) Uani d . . 1
H H23A 1.2667 0.682 0.7474 0.065 Uiso calc U R 1
H H23B 1.4102 0.6641 0.7286 0.065 Uiso calc U R 1
H H23C 1.4 0.6765 0.8507 0.065 Uiso calc U R 1
N N1 1.12439(19) 0.36837(12) 0.75210(17) 0.0293(4) Uani d . . 1
N N2 1.08961(19) 0.55184(12) 0.69637(17) 0.0289(4) Uani d . . 1
N N3 1.3338(2) 0.55889(13) 0.78507(18) 0.0331(4) Uani d . . 1

loop_
_atom_site_aniso_label
_atom_site_aniso_U_11
_atom_site_aniso_U_22
_atom_site_aniso_U_33
_atom_site_aniso_U_12
_atom_site_aniso_U_13
_atom_site_aniso_U_23
Br1 0.04291(17) 0.05244(18) 0.0633(2) -0.02564(13) -0.00365(13) 0.01004(14)
C1 0.0216(11) 0.0257(11) 0.0427(14) -0.0043(9) 0.0020(10) 0.0023(10)
C2 0.0367(13) 0.0342(13) 0.0397(14) -0.0066(10) 0.0093(11) 0.0099(11)
C3 0.0396(13) 0.0338(12) 0.0293(12) -0.0071(10) 0.0037(10) 0.0006(10)
C4 0.0227(10) 0.0222(10) 0.0350(13) 0.0008(8) 0.0068(9) -0.0010(9)
C5 0.0328(12) 0.0352(12) 0.0330(13) -0.0069(10) 0.0111(10) 0.0004(10)
C6 0.0302(12) 0.0398(13) 0.0328(13) -0.0076(10) 0.0039(10) -0.0033(10)
C7 0.0264(11) 0.0251(10) 0.0300(12) -0.0030(8) 0.0083(9) -0.0015(9)
C8 0.0250(11) 0.0235(10) 0.0289(12) 0.0009(8) 0.0076(9) -0.0018(9)
C9 0.0253(11) 0.0235(10) 0.0311(12) 0.0015(8) 0.0054(9) -0.0039(9)
C10 0.0336(13) 0.0366(13) 0.0381(14) 0.0033(10) 0.0103(11) 0.0022(11)
C11 0.0461(15) 0.0368(14) 0.0415(15) 0.0093(11) 0.0014(12) 0.0047(11)
C12 0.0288(13) 0.0441(15) 0.0581(18) 0.0120(11) -0.0054(12) -0.0099(14)
C13 0.0253(12) 0.0447(15) 0.0605(18) -0.0002(11) 0.0123(12) -0.0105(13)
C14 0.0308(12) 0.0311(12) 0.0417(14) -0.0002(10) 0.0109(11) -0.0038(10)
C15 0.0262(11) 0.0248(11) 0.0313(12) -0.0018(8) 0.0064(9) 0.0016(9)
C16 0.0266(11) 0.0249(11) 0.0297(12) 0.0003(8) 0.0070(9) 0.0019(9)
C17 0.0252(11) 0.0305(11) 0.0306(12) 0.0002(9) 0.0058(9) 0.0023(9)
C18 0.0343(13) 0.0340(13) 0.0447(15) 0.0035(10) 0.0080(11) 0.0064(11)
C19 0.0322(13) 0.0484(16) 0.0530(17) 0.0126(12) 0.0065(12) 0.0117(13)
C20 0.0228(12) 0.0607(18) 0.0503(17) 0.0030(12) 0.0037(11) 0.0083(14)
C21 0.0263(12) 0.0459(15) 0.0438(15) -0.0068(11) 0.0062(11) 0.0038(12)
C22 0.0276(11) 0.0328(12) 0.0293(12) -0.0004(9) 0.0070(9) 0.0039(9)
C23 0.0404(14) 0.0274(12) 0.0549(17) -0.0079(10) 0.0031(13) 0.0053(11)
N1 0.0265(9) 0.0246(9) 0.0348(11) -0.0003(7) 0.0060(8) 0.0020(8)
N2 0.0260(9) 0.0234(9) 0.0350(11) 0.0002(7) 0.0056(8) 0.0006(8)
N3 0.0268(10) 0.0258(9) 0.0421(12) -0.0045(8) 0.0031(9) 0.0034(8)

loop_
_atom_type_symbol
_atom_type_description
_atom_type_scat_dispersion_real
_atom_type_scat_dispersion_imag
_atom_type_scat_source
C C 0.0033 0.0016 'International Tables Vol C Tables 4.2.6.8 and 6.1.1.4'
H H 0.0000 0.0000 'International Tables Vol C Tables 4.2.6.8 and 6.1.1.4'
N N 0.0061 0.0033 'International Tables Vol C Tables 4.2.6.8 and 6.1.1.4'
Br Br -0.2901 2.4595 'International Tables Vol C Tables 4.2.6.8 and 6.1.1.4'

loop_
_geom_angle_atom_site_label_1
_geom_angle_atom_site_label_2
_geom_angle_atom_site_label_3
_geom_angle
C6 C1 C2 121.7(2)
C6 C1 Br1 119.23(18)
C2 C1 Br1 119.09(18)
C1 C2 C3 118.5(2)
C4 C3 C2 121.4(2)
C3 C4 C5 118.6(2)
C3 C4 C7 120.5(2)
C5 C4 C7 120.9(2)
C6 C5 C4 120.9(2)
C1 C6 C5 118.9(2)
N1 C7 C8 122.3(2)
N1 C7 C4 114.47(19)
C8 C7 C4 123.2(2)
N2 C8 C7 122.0(2)
N2 C8 C9 114.99(18)
C7 C8 C9 123.05(19)
C10 C9 C14 118.6(2)
C10 C9 C8 119.5(2)
C14 C9 C8 121.8(2)
C9 C10 C11 120.7(2)
C12 C11 C10 120.0(3)
C11 C12 C13 119.7(2)
C14 C13 C12 120.5(3)
C13 C14 C9 120.5(2)
N2 C15 N3 126.2(2)
N2 C15 C16 124.5(2)
N3 C15 C16 109.29(19)
N1 C16 C15 120.9(2)
N1 C16 C17 132.0(2)
C15 C16 C17 106.98(19)
C18 C17 C22 119.4(2)
C18 C17 C16 135.0(2)
C22 C17 C16 105.55(19)
C19 C18 C17 118.6(2)
C18 C19 C20 120.8(2)
C21 C20 C19 122.0(2)
C20 C21 C22 117.3(2)
C21 C22 N3 128.4(2)
C21 C22 C17 121.7(2)
N3 C22 C17 109.95(19)
C16 N1 C7 115.76(19)
C15 N2 C8 114.51(19)
C15 N3 C22 108.19(18)
C15 N3 C23 125.7(2)
C22 N3 C23 126.0(2)

loop_
_geom_bond_atom_site_label_1
_geom_bond_atom_site_label_2
_geom_bond_distance
Br1 C1 1.905(2)
C1 C6 1.374(3)
C1 C2 1.379(4)
C2 C3 1.384(3)
C3 C4 1.382(3)
C4 C5 1.390(3)
C4 C7 1.498(3)
C5 C6 1.386(3)
C7 N1 1.353(3)
C7 C8 1.415(3)
C8 N2 1.354(3)
C8 C9 1.486(3)
C9 C10 1.389(3)
C9 C14 1.393(3)
C10 C11 1.391(4)
C11 C12 1.378(4)
C12 C13 1.382(4)
C13 C14 1.380(3)
C15 N2 1.321(3)
C15 N3 1.369(3)
C15 C16 1.421(3)
C16 N1 1.332(3)
C16 C17 1.440(3)
C17 C18 1.396(3)
C17 C22 1.413(3)
C18 C19 1.381(4)
C19 C20 1.391(4)
C20 C21 1.376(4)
C21 C22 1.389(3)
C22 N3 1.390(3)
C23 N3 1.451(3)
